data_4060865
loop_
_publ_author_name
'Cantat, Thibault'
'Jaroschik, Florian'
'Ricard, Louis'
'Le Floch, Pascal'
'Nief, Fran\,cois'
'M\'ezailles, Nicolas'

_publ_section_title
;
 Thulium Alkylidene Complexes: Synthesis, X-ray Structures, and Reactivity
;
_journal_coden_ASTM ORGND7
_journal_issue 5
_journal_name_full Organometallics
_journal_page_first 1329
_journal_page_last 1332
_journal_paper_doi 10.1021/om050877c
_journal_volume 25
_journal_year 2006
_chemical_formula_sum 'C66 H72 Li O4 P4 S4 Tm'
_chemical_formula_weight 1357.23
_space_group_IT_number 2
_symmetry_cell_setting triclinic
_symmetry_space_group_name_Hall '-P 1'
_symmetry_space_group_name_H-M 'P -1'
_cell_angle_alpha 74.5200(10)
_cell_angle_beta 79.5400(10)
_cell_angle_gamma 76.4200(10)
_cell_formula_units_Z 4
_cell_length_a 14.8860(10)
_cell_length_b 20.6060(10)
_cell_length_c 22.2730(10)
_cell_measurement_temperature 150.0(1)
_cell_volume 6348.4(6)
_diffrn_ambient_temperature 150.0(1)
_exptl_crystal_density_diffrn 1.420
_cod_duplicate_entry 4074779
_cod_depositor_comments
;
The following automatic conversions were performed:
'_symmetry_cell_setting' value 'Triclinic' changed to 'triclinic'
according to '/home/saulius/struct/CIF-dictionaries/cif_core.dic'
dictionary named 'cif_core.dic' version 2.4.1 from 2010-06-29.

Automatic conversion script
Id: cif_fix_enum 1527 2010-12-29 10:47:43Z saulius 
;
_cod_database_code 4060865

loop_
_symmetry_equiv_pos_as_xyz
'x, y, z'
'-x, -y, -z'

loop_
_atom_site_label
_atom_site_type_symbol
_atom_site_fract_x
_atom_site_fract_y
_atom_site_fract_z
_atom_site_U_iso_or_equiv
_atom_site_adp_type
_atom_site_occupancy
_atom_site_symmetry_multiplicity
_atom_site_calc_flag
_atom_site_refinement_flags
_atom_site_disorder_assembly
_atom_site_disorder_group
Tm1 Tm 0.76663(3) 0.21630(2) 0.511245(18) 0.03080(11) Uani 1 1 d . . .
Tm2 Tm 0.73071(3) 0.28780(2) 0.964669(18) 0.03060(11) Uani 1 1 d . . .
S1 S 0.74789(17) 0.19093(13) 0.39944(11) 0.0375(5) Uani 1 1 d . . .
S2 S 0.71740(16) 0.17130(12) 0.64014(11) 0.0345(5) Uani 1 1 d . . .
S3 S 0.66321(16) 0.34540(13) 0.51414(12) 0.0387(5) Uani 1 1 d . . .
S4 S 0.95025(16) 0.15992(12) 0.52534(12) 0.0377(5) Uani 1 1 d . . .
S5 S 0.54719(17) 0.35039(13) 0.95925(12) 0.0406(5) Uani 1 1 d . . .
S6 S 0.83239(16) 0.15917(12) 0.95891(12) 0.0381(5) Uani 1 1 d . . .
S7 S 0.76984(17) 0.33755(13) 0.83511(11) 0.0379(5) Uani 1 1 d . . .
S8 S 0.76514(17) 0.30359(13) 1.07649(11) 0.0365(5) Uani 1 1 d . . .
P1 P 0.65283(16) 0.13846(13) 0.45708(11) 0.0326(5) Uani 1 1 d . . .
P2 P 0.63084(16) 0.13069(12) 0.60626(11) 0.0299(5) Uani 1 1 d . . .
P3 P 0.79242(16) 0.36644(12) 0.48185(11) 0.0306(5) Uani 1 1 d . . .
P4 P 0.96318(16) 0.25233(12) 0.46599(11) 0.0305(5) Uani 1 1 d . . .
P5 P 0.53302(16) 0.25473(12) 1.01044(11) 0.0321(5) Uani 1 1 d . . .
P6 P 0.70547(16) 0.13672(12) 0.99848(11) 0.0311(5) Uani 1 1 d . . .
P7 P 0.86166(17) 0.37573(12) 0.86668(11) 0.0319(5) Uani 1 1 d . . .
P8 P 0.85556(16) 0.35786(12) 1.01627(11) 0.0293(5) Uani 1 1 d . . .
O1 O 0.4893(5) 0.4612(5) 0.1956(4) 0.058(2) Uani 1 1 d . . .
O2 O 0.4935(7) 0.5731(5) 0.2664(6) 0.085(3) Uani 1 1 d . . .
O3 O 0.4647(5) 0.4308(5) 0.3439(4) 0.061(2) Uani 1 1 d . . .
O4 O 0.6587(5) 0.4412(4) 0.2646(4) 0.057(2) Uani 1 1 d . . .
O5 O 0.9820(5) -0.0370(5) 0.6934(4) 0.058(2) Uani 1 1 d . . .
O6 O 1.0064(6) 0.0600(4) 0.7666(4) 0.054(2) Uani 1 1 d . . .
O7 O 0.9674(6) -0.0817(4) 0.8471(4) 0.056(2) Uani 1 1 d . . .
O8 O 1.1513(5) -0.0886(4) 0.7643(4) 0.0508(19) Uani 1 1 d . . .
C1 C 0.6572(7) 0.1435(5) 0.5295(4) 0.036(2) Uani 1 1 d . . .
C2 C 0.5392(6) 0.1759(5) 0.4294(5) 0.036(2) Uani 1 1 d . . .
C3 C 0.4594(7) 0.1536(6) 0.4645(5) 0.048(3) Uani 1 1 d . . .
H3 H 0.4649 0.1163 0.5004 0.058 Uiso 1 1 calc R . .
C4 C 0.3727(8) 0.1860(7) 0.4467(6) 0.057(3) Uani 1 1 d . . .
H4 H 0.3190 0.1702 0.4705 0.069 Uiso 1 1 calc R . .
C5 C 0.3623(8) 0.2402(6) 0.3958(6) 0.052(3) Uani 1 1 d . . .
H5 H 0.3019 0.2624 0.3849 0.063 Uiso 1 1 calc R . .
C6 C 0.4394(8) 0.2621(6) 0.3607(6) 0.055(3) Uani 1 1 d . . .
H6 H 0.4329 0.2994 0.3248 0.066 Uiso 1 1 calc R . .
C7 C 0.5280(7) 0.2299(5) 0.3773(5) 0.044(2) Uani 1 1 d . . .
H7 H 0.5813 0.2452 0.3523 0.052 Uiso 1 1 calc R . .
C8 C 0.6805(7) 0.0510(5) 0.4444(4) 0.037(2) Uani 1 1 d . . .
C9 C 0.6266(8) 0.0252(6) 0.4148(5) 0.047(2) Uani 1 1 d . . .
H9 H 0.5683 0.0522 0.4036 0.056 Uiso 1 1 calc R . .
C10 C 0.6564(9) -0.0395(6) 0.4012(6) 0.057(3) Uani 1 1 d . . .
H10 H 0.6196 -0.0553 0.3795 0.068 Uiso 1 1 calc R . .
C11 C 0.7377(9) -0.0797(6) 0.4191(6) 0.056(3) Uani 1 1 d . . .
H11 H 0.7577 -0.1241 0.4108 0.067 Uiso 1 1 calc R . .
C12 C 0.7916(8) -0.0551(5) 0.4497(5) 0.050(3) Uani 1 1 d . . .
H12 H 0.8488 -0.0832 0.4620 0.059 Uiso 1 1 calc R . .
C13 C 0.7639(7) 0.0089(6) 0.4626(5) 0.046(2) Uani 1 1 d . . .
H13 H 0.8015 0.0244 0.4840 0.055 Uiso 1 1 calc R . .
C14 C 0.6314(6) 0.0425(5) 0.6516(5) 0.036(2) Uani 1 1 d . . .
C15 C 0.6546(7) 0.0208(5) 0.7121(5) 0.040(2) Uani 1 1 d . . .
H15 H 0.6784 0.0505 0.7286 0.048 Uiso 1 1 calc R . .
C16 C 0.6442(8) -0.0424(6) 0.7489(6) 0.050(3) Uani 1 1 d . . .
H16 H 0.6582 -0.0556 0.7909 0.060 Uiso 1 1 calc R . .
C17 C 0.6135(8) -0.0867(5) 0.7247(6) 0.050(3) Uani 1 1 d . . .
H17 H 0.6068 -0.1310 0.7497 0.061 Uiso 1 1 calc R . .
C18 C 0.5924(8) -0.0669(6) 0.6642(6) 0.051(3) Uani 1 1 d . . .
H18 H 0.5710 -0.0977 0.6476 0.062 Uiso 1 1 calc R . .
C19 C 0.6019(7) -0.0028(5) 0.6270(5) 0.040(2) Uani 1 1 d . . .
H19 H 0.5882 0.0100 0.5849 0.048 Uiso 1 1 calc R . .
C20 C 0.5107(6) 0.1713(5) 0.6297(4) 0.0335(19) Uani 1 1 d . . .
C21 C 0.4682(8) 0.1546(6) 0.6921(6) 0.052(3) Uani 1 1 d . . .
H21 H 0.5016 0.1216 0.7231 0.062 Uiso 1 1 calc R . .
C22 C 0.3767(8) 0.1867(7) 0.7082(6) 0.060(3) Uani 1 1 d . . .
H22 H 0.3479 0.1759 0.7504 0.072 Uiso 1 1 calc R . .
C23 C 0.3277(8) 0.2344(7) 0.6626(6) 0.061(3) Uani 1 1 d . . .
H23 H 0.2648 0.2552 0.6731 0.073 Uiso 1 1 calc R . .
C24 C 0.3710(10) 0.2513(7) 0.6024(7) 0.070(4) Uani 1 1 d . . .
H24 H 0.3381 0.2846 0.5713 0.084 Uiso 1 1 calc R . .
C25 C 0.4622(8) 0.2202(6) 0.5862(6) 0.053(3) Uani 1 1 d . . .
H25 H 0.4913 0.2330 0.5443 0.064 Uiso 1 1 calc R . .
C26 C 0.8594(6) 0.3008(5) 0.4540(4) 0.0307(18) Uani 1 1 d . . .
C27 C 0.8347(6) 0.3866(5) 0.5468(4) 0.0336(19) Uani 1 1 d . . .
C28 C 0.8929(7) 0.4325(5) 0.5354(5) 0.041(2) Uani 1 1 d . . .
H28 H 0.9056 0.4594 0.4941 0.050 Uiso 1 1 calc R . .
C29 C 0.9336(7) 0.4397(6) 0.5845(5) 0.047(3) Uani 1 1 d . . .
H29 H 0.9742 0.4712 0.5764 0.057 Uiso 1 1 calc R . .
C30 C 0.9150(8) 0.4014(6) 0.6445(5) 0.051(3) Uani 1 1 d . . .
H30 H 0.9423 0.4065 0.6779 0.061 Uiso 1 1 calc R . .
C31 C 0.8562(8) 0.3553(6) 0.6559(5) 0.047(3) Uani 1 1 d . . .
H31 H 0.8438 0.3285 0.6972 0.057 Uiso 1 1 calc R . .
C32 C 0.8151(7) 0.3477(5) 0.6075(5) 0.041(2) Uani 1 1 d . . .
H32 H 0.7741 0.3164 0.6157 0.050 Uiso 1 1 calc R . .
C33 C 0.7838(7) 0.4482(5) 0.4235(4) 0.037(2) Uani 1 1 d . . .
C34 C 0.7071(9) 0.5014(6) 0.4257(6) 0.051(3) Uani 1 1 d . . .
H34 H 0.6548 0.4934 0.4562 0.062 Uiso 1 1 calc R . .
C35 C 0.7040(10) 0.5645(6) 0.3860(6) 0.061(3) Uani 1 1 d . . .
H35 H 0.6508 0.6001 0.3886 0.074 Uiso 1 1 calc R . .
C36 C 0.7820(13) 0.5756(6) 0.3407(6) 0.075(4) Uani 1 1 d . . .
H36 H 0.7817 0.6195 0.3129 0.090 Uiso 1 1 calc R . .
C37 C 0.8592(11) 0.5233(6) 0.3361(6) 0.064(3) Uani 1 1 d . . .
H37 H 0.9112 0.5308 0.3052 0.076 Uiso 1 1 calc R . .
C38 C 0.8586(8) 0.4595(5) 0.3779(5) 0.045(2) Uani 1 1 d . . .
H38 H 0.9107 0.4231 0.3750 0.054 Uiso 1 1 calc R . .
C39 C 1.0275(6) 0.2346(5) 0.3922(4) 0.0322(19) Uani 1 1 d . . .
C40 C 0.9822(7) 0.2543(6) 0.3384(5) 0.041(2) Uani 1 1 d . . .
H40 H 0.9194 0.2784 0.3397 0.050 Uiso 1 1 calc R . .
C41 C 1.0308(7) 0.2381(6) 0.2828(5) 0.050(3) Uani 1 1 d . . .
H41 H 0.9997 0.2501 0.2465 0.060 Uiso 1 1 calc R . .
C42 C 1.1222(8) 0.2051(6) 0.2795(5) 0.051(3) Uani 1 1 d . . .
H42 H 1.1544 0.1947 0.2412 0.061 Uiso 1 1 calc R . .
C43 C 1.1676(8) 0.1869(6) 0.3328(6) 0.052(3) Uani 1 1 d . . .
H43 H 1.2314 0.1651 0.3309 0.063 Uiso 1 1 calc R . .
C44 C 1.1192(7) 0.2007(6) 0.3882(5) 0.044(2) Uani 1 1 d . . .
H44 H 1.1498 0.1864 0.4248 0.053 Uiso 1 1 calc R . .
C45 C 1.0445(6) 0.2898(5) 0.4925(5) 0.036(2) Uani 1 1 d . . .
C46 C 1.0839(7) 0.3411(5) 0.4496(5) 0.041(2) Uani 1 1 d . . .
H46 H 1.0723 0.3533 0.4071 0.049 Uiso 1 1 calc R . .
C47 C 1.1409(7) 0.3749(6) 0.4691(6) 0.049(3) Uani 1 1 d . . .
H47 H 1.1692 0.4094 0.4397 0.059 Uiso 1 1 calc R . .
C48 C 1.1554(8) 0.3574(7) 0.5317(7) 0.058(3) Uani 1 1 d . . .
H48 H 1.1923 0.3812 0.5454 0.069 Uiso 1 1 calc R . .
C49 C 1.1176(8) 0.3066(6) 0.5738(6) 0.053(3) Uani 1 1 d . . .
H49 H 1.1286 0.2944 0.6165 0.063 Uiso 1 1 calc R . .
C50 C 1.0620(7) 0.2726(6) 0.5531(5) 0.043(2) Uani 1 1 d . . .
H50 H 1.0361 0.2367 0.5822 0.052 Uiso 1 1 calc R . .
C51 C 0.6371(6) 0.2042(5) 1.0200(5) 0.035(2) Uani 1 1 d . . .
C52 C 0.4668(6) 0.2647(5) 1.0862(4) 0.0320(19) Uani 1 1 d . . .
C53 C 0.5116(7) 0.2416(5) 1.1392(5) 0.042(2) Uani 1 1 d . . .
H53 H 0.5752 0.2192 1.1367 0.050 Uiso 1 1 calc R . .
C54 C 0.4614(8) 0.2517(6) 1.1972(5) 0.048(3) Uani 1 1 d . . .
H54 H 0.4923 0.2381 1.2337 0.058 Uiso 1 1 calc R . .
C55 C 0.3693(8) 0.2808(6) 1.2014(5) 0.047(2) Uani 1 1 d . . .
H55 H 0.3354 0.2853 1.2410 0.057 Uiso 1 1 calc R . .
C56 C 0.3252(7) 0.3036(6) 1.1488(6) 0.053(3) Uani 1 1 d . . .
H56 H 0.2611 0.3248 1.1519 0.063 Uiso 1 1 calc R . .
C57 C 0.3732(7) 0.2960(5) 1.0905(5) 0.044(2) Uani 1 1 d . . .
H57 H 0.3422 0.3119 1.0540 0.053 Uiso 1 1 calc R . .
C58 C 0.4538(6) 0.2239(6) 0.9750(5) 0.044(2) Uani 1 1 d . . .
C59 C 0.4183(9) 0.1676(7) 1.0073(9) 0.076(5) Uani 1 1 d . . .
H59 H 0.4323 0.1460 1.0488 0.091 Uiso 1 1 calc R . .
C60 C 0.3611(10) 0.1405(8) 0.9800(12) 0.097(7) Uani 1 1 d . . .
H60 H 0.3355 0.1017 1.0032 0.117 Uiso 1 1 calc R . .
C61 C 0.3431(9) 0.1713(11) 0.9196(10) 0.095(7) Uani 1 1 d . . .
H61 H 0.3057 0.1534 0.9002 0.114 Uiso 1 1 calc R . .
C62 C 0.3779(12) 0.2255(14) 0.8888(9) 0.118(8) Uani 1 1 d . . .
H62 H 0.3658 0.2463 0.8467 0.141 Uiso 1 1 calc R . .
C63 C 0.4321(11) 0.2533(11) 0.9165(7) 0.095(6) Uani 1 1 d . . .
H63 H 0.4542 0.2937 0.8936 0.114 Uiso 1 1 calc R . .
C64 C 0.6609(6) 0.1050(5) 0.9422(4) 0.034(2) Uani 1 1 d . . .
C65 C 0.6148(7) 0.0506(5) 0.9615(5) 0.042(2) Uani 1 1 d . . .
H65 H 0.6111 0.0258 1.0042 0.050 Uiso 1 1 calc R . .
C66 C 0.5737(8) 0.0317(6) 0.9189(5) 0.047(3) Uani 1 1 d . . .
H66 H 0.5429 -0.0062 0.9324 0.057 Uiso 1 1 calc R . .
C67 C 0.5779(8) 0.0681(6) 0.8574(5) 0.050(3) Uani 1 1 d . . .
H67 H 0.5488 0.0563 0.8283 0.060 Uiso 1 1 calc R . .
C68 C 0.6249(10) 0.1222(6) 0.8380(5) 0.060(3) Uani 1 1 d . . .
H68 H 0.6276 0.1473 0.7954 0.071 Uiso 1 1 calc R . .
C69 C 0.6680(9) 0.1404(6) 0.8793(5) 0.050(3) Uani 1 1 d . . .
H69 H 0.7020 0.1765 0.8651 0.060 Uiso 1 1 calc R . .
C70 C 0.7241(7) 0.0607(5) 1.0645(4) 0.036(2) Uani 1 1 d . . .
C71 C 0.8058(8) 0.0137(6) 1.0661(6) 0.051(3) Uani 1 1 d . . .
H71 H 0.8554 0.0202 1.0330 0.062 Uiso 1 1 calc R . .
C72 C 0.8168(9) -0.0439(6) 1.1160(6) 0.059(3) Uani 1 1 d . . .
H72 H 0.8730 -0.0772 1.1163 0.071 Uiso 1 1 calc R . .
C73 C 0.7476(10) -0.0522(6) 1.1636(6) 0.062(3) Uani 1 1 d . . .
H73 H 0.7566 -0.0904 1.1985 0.074 Uiso 1 1 calc R . .
C74 C 0.6620(10) -0.0050(6) 1.1627(6) 0.060(3) Uani 1 1 d . . .
H74 H 0.6125 -0.0123 1.1957 0.072 Uiso 1 1 calc R . .
C75 C 0.6513(8) 0.0521(5) 1.1129(5) 0.045(2) Uani 1 1 d . . .
H75 H 0.5947 0.0851 1.1118 0.054 Uiso 1 1 calc R . .
C76 C 0.8421(6) 0.3599(5) 0.9436(5) 0.035(2) Uani 1 1 d . . .
C77 C 0.8573(6) 0.4662(4) 0.8249(4) 0.0328(19) Uani 1 1 d . . .
C78 C 0.8391(8) 0.4892(5) 0.7638(5) 0.044(2) Uani 1 1 d . . .
H78 H 0.8193 0.4600 0.7444 0.053 Uiso 1 1 calc R . .
C79 C 0.8494(8) 0.5543(6) 0.7301(6) 0.052(3) Uani 1 1 d . . .
H79 H 0.8362 0.5701 0.6878 0.062 Uiso 1 1 calc R . .
C80 C 0.8794(9) 0.5966(6) 0.7585(6) 0.058(3) Uani 1 1 d . . .
H80 H 0.8884 0.6411 0.7355 0.070 Uiso 1 1 calc R . .
C81 C 0.8958(8) 0.5732(6) 0.8206(6) 0.052(3) Uani 1 1 d . . .
H81 H 0.9154 0.6023 0.8401 0.062 Uiso 1 1 calc R . .
C82 C 0.8847(7) 0.5096(5) 0.8542(5) 0.042(2) Uani 1 1 d . . .
H82 H 0.8953 0.4946 0.8970 0.050 Uiso 1 1 calc R . .
C83 C 0.9791(7) 0.3381(5) 0.8362(4) 0.037(2) Uani 1 1 d . . .
C84 C 0.9986(9) 0.2721(6) 0.8277(6) 0.058(3) Uani 1 1 d . . .
H84 H 0.9489 0.2488 0.8321 0.069 Uiso 1 1 calc R . .
C85 C 1.0900(9) 0.2388(6) 0.8128(7) 0.066(4) Uani 1 1 d . . .
H85 H 1.1018 0.1935 0.8067 0.079 Uiso 1 1 calc R . .
C86 C 1.1630(8) 0.2715(7) 0.8069(6) 0.057(3) Uani 1 1 d . . .
H86 H 1.2252 0.2489 0.7968 0.068 Uiso 1 1 calc R . .
C87 C 1.1451(8) 0.3377(7) 0.8160(6) 0.056(3) Uani 1 1 d . . .
H87 H 1.1952 0.3600 0.8134 0.068 Uiso 1 1 calc R . .
C88 C 1.0535(8) 0.3712(6) 0.8290(5) 0.048(3) Uani 1 1 d . . .
H88 H 1.0415 0.4173 0.8331 0.058 Uiso 1 1 calc R . .
C89 C 0.9731(6) 0.3188(5) 1.0368(4) 0.0319(19) Uani 1 1 d . . .
C90 C 1.0386(7) 0.2926(5) 0.9924(5) 0.038(2) Uani 1 1 d . . .
H90 H 1.0217 0.2957 0.9524 0.046 Uiso 1 1 calc R . .
C91 C 1.1299(7) 0.2615(5) 1.0054(5) 0.045(2) Uani 1 1 d . . .
H91 H 1.1750 0.2446 0.9743 0.055 Uiso 1 1 calc R . .
C92 C 1.1528(7) 0.2560(5) 1.0635(6) 0.048(3) Uani 1 1 d . . .
H92 H 1.2141 0.2347 1.0729 0.057 Uiso 1 1 calc R . .
C93 C 1.0872(7) 0.2813(5) 1.1090(5) 0.045(2) Uani 1 1 d . . .
H93 H 1.1043 0.2778 1.1489 0.054 Uiso 1 1 calc R . .
C94 C 0.9969(7) 0.3115(5) 1.0962(5) 0.042(2) Uani 1 1 d . . .
H94 H 0.9515 0.3270 1.1279 0.051 Uiso 1 1 calc R . .
C95 C 0.8314(6) 0.4428(5) 1.0321(4) 0.0330(19) Uani 1 1 d . . .
C96 C 0.8980(7) 0.4746(5) 1.0426(5) 0.040(2) Uani 1 1 d . . .
H96 H 0.9609 0.4510 1.0437 0.048 Uiso 1 1 calc R . .
C97 C 0.8717(8) 0.5413(6) 1.0513(6) 0.049(3) Uani 1 1 d . . .
H97 H 0.9171 0.5625 1.0594 0.058 Uiso 1 1 calc R . .
C98 C 0.7811(8) 0.5773(6) 1.0485(6) 0.052(3) Uani 1 1 d . . .
H98 H 0.7649 0.6232 1.0535 0.063 Uiso 1 1 calc R . .
C99 C 0.7147(8) 0.5463(6) 1.0385(6) 0.054(3) Uani 1 1 d . . .
H99 H 0.6519 0.5702 1.0378 0.065 Uiso 1 1 calc R . .
C100 C 0.7392(7) 0.4800(5) 1.0293(5) 0.042(2) Uani 1 1 d . . .
H100 H 0.6933 0.4595 1.0211 0.050 Uiso 1 1 calc R . .
C101 C 0.3929(10) 0.4711(9) 0.1867(7) 0.082(5) Uani 1 1 d . . .
H10A H 0.3566 0.5132 0.1993 0.098 Uiso 1 1 calc R . .
H10B H 0.3658 0.4315 0.2128 0.098 Uiso 1 1 calc R . .
C102 C 0.3895(9) 0.4771(6) 0.1195(6) 0.056(3) Uani 1 1 d . . .
H10C H 0.3668 0.5254 0.0979 0.067 Uiso 1 1 calc R . .
H10D H 0.3482 0.4482 0.1143 0.067 Uiso 1 1 calc R . .
C103 C 0.4910(10) 0.4516(7) 0.0937(7) 0.066(3) Uani 1 1 d . . .
H10E H 0.4957 0.4114 0.0763 0.079 Uiso 1 1 calc R . .
H10F H 0.5142 0.4883 0.0600 0.079 Uiso 1 1 calc R . .
C104 C 0.5449(10) 0.4330(11) 0.1461(7) 0.092(6) Uani 1 1 d . . .
H10G H 0.5617 0.3824 0.1603 0.111 Uiso 1 1 calc R . .
H10H H 0.6030 0.4514 0.1331 0.111 Uiso 1 1 calc R . .
C105 C 0.495(3) 0.5990(11) 0.3150(16) 0.31(3) Uani 1 1 d . . .
H10I H 0.5584 0.5845 0.3270 0.372 Uiso 1 1 calc R . .
H10J H 0.4529 0.5773 0.3508 0.372 Uiso 1 1 calc R . .
C106 C 0.4680(13) 0.6719(8) 0.3080(8) 0.084(5) Uani 1 1 d . . .
H10K H 0.5220 0.6934 0.3051 0.101 Uiso 1 1 calc R . .
H10L H 0.4195 0.6846 0.3419 0.101 Uiso 1 1 calc R . .
C107 C 0.4311(18) 0.6882(8) 0.2468(11) 0.130(9) Uani 1 1 d . . .
H10M H 0.3621 0.6998 0.2528 0.156 Uiso 1 1 calc R . .
H10N H 0.4549 0.7275 0.2174 0.156 Uiso 1 1 calc R . .
C108 C 0.463(3) 0.6272(10) 0.2231(10) 0.23(2) Uani 1 1 d . . .
H10O H 0.4116 0.6182 0.2060 0.275 Uiso 1 1 calc R . .
H10P H 0.5142 0.6349 0.1883 0.275 Uiso 1 1 calc R . .
C109 C 0.5125(8) 0.4053(7) 0.4005(5) 0.059(3) Uani 1 1 d . . .
H10Q H 0.5641 0.4294 0.3969 0.071 Uiso 1 1 calc R . .
H10R H 0.5379 0.3553 0.4071 0.071 Uiso 1 1 calc R . .
C110 C 0.4396(13) 0.4201(16) 0.4525(7) 0.160(13) Uani 1 1 d . . .
H11A H 0.4351 0.3773 0.4851 0.192 Uiso 1 1 calc R . .
H11B H 0.4565 0.4529 0.4719 0.192 Uiso 1 1 calc R . .
C111 C 0.3569(10) 0.4471(12) 0.4308(7) 0.100(6) Uani 1 1 d . . .
H11C H 0.3338 0.4937 0.4384 0.120 Uiso 1 1 calc R . .
H11D H 0.3110 0.4183 0.4537 0.120 Uiso 1 1 calc R . .
C112 C 0.3656(8) 0.4510(8) 0.3622(6) 0.061(3) Uani 1 1 d . . .
H11E H 0.3310 0.4193 0.3541 0.073 Uiso 1 1 calc R . .
H11F H 0.3416 0.4983 0.3389 0.073 Uiso 1 1 calc R . .
C113 C 0.7325(9) 0.4760(7) 0.2278(6) 0.062(3) Uani 1 1 d . . .
H11G H 0.7419 0.5109 0.2479 0.075 Uiso 1 1 calc R . .
H11H H 0.7169 0.4989 0.1848 0.075 Uiso 1 1 calc R . .
C114 C 0.8193(10) 0.4201(9) 0.2258(8) 0.082(5) Uani 1 1 d . . .
H11I H 0.8587 0.4293 0.1847 0.099 Uiso 1 1 calc R . .
H11J H 0.8564 0.4163 0.2596 0.099 Uiso 1 1 calc R . .
C115 C 0.7818(9) 0.3563(8) 0.2353(7) 0.066(4) Uani 1 1 d . . .
H11K H 0.8260 0.3148 0.2537 0.080 Uiso 1 1 calc R . .
H11L H 0.7668 0.3512 0.1955 0.080 Uiso 1 1 calc R . .
C116 C 0.6943(10) 0.3702(7) 0.2811(8) 0.083(5) Uani 1 1 d . . .
H11M H 0.6480 0.3442 0.2778 0.100 Uiso 1 1 calc R . .
H11N H 0.7095 0.3562 0.3247 0.100 Uiso 1 1 calc R . .
C117 C 0.8905(10) -0.0043(12) 0.6781(8) 0.106(7) Uani 1 1 d . . .
H11O H 0.8780 0.0446 0.6798 0.127 Uiso 1 1 calc R . .
H11P H 0.8436 -0.0270 0.7086 0.127 Uiso 1 1 calc R . .
C118 C 0.8844(8) -0.0096(6) 0.6137(6) 0.053(3) Uani 1 1 d . . .
H11Q H 0.8553 0.0351 0.5882 0.064 Uiso 1 1 calc R . .
H11R H 0.8477 -0.0445 0.6151 0.064 Uiso 1 1 calc R . .
C119 C 0.9860(10) -0.0313(7) 0.5869(6) 0.065(4) Uani 1 1 d . . .
H11S H 0.9912 -0.0617 0.5582 0.078 Uiso 1 1 calc R . .
H11T H 1.0130 0.0093 0.5637 0.078 Uiso 1 1 calc R . .
C120 C 1.0333(9) -0.0682(6) 0.6425(5) 0.053(3) Uani 1 1 d . . .
H12A H 1.0316 -0.1177 0.6527 0.064 Uiso 1 1 calc R . .
H12B H 1.0991 -0.0629 0.6351 0.064 Uiso 1 1 calc R . .
C121 C 0.9412(8) 0.0971(6) 0.8077(5) 0.050(3) Uani 1 1 d . . .
H12C H 0.9742 0.1158 0.8320 0.060 Uiso 1 1 calc R . .
H12D H 0.9019 0.0668 0.8374 0.060 Uiso 1 1 calc R . .
C122 C 0.8823(8) 0.1548(6) 0.7644(5) 0.048(3) Uani 1 1 d . . .
H12E H 0.8310 0.1387 0.7535 0.057 Uiso 1 1 calc R . .
H12F H 0.8558 0.1942 0.7839 0.057 Uiso 1 1 calc R . .
C123 C 0.9511(10) 0.1738(7) 0.7074(5) 0.061(3) Uani 1 1 d . . .
H12G H 0.9751 0.2142 0.7089 0.073 Uiso 1 1 calc R . .
H12H H 0.9220 0.1845 0.6685 0.073 Uiso 1 1 calc R . .
C124 C 1.0294(11) 0.1105(7) 0.7102(7) 0.075(4) Uani 1 1 d . . .
H12I H 1.0350 0.0920 0.6728 0.090 Uiso 1 1 calc R . .
H12J H 1.0895 0.1226 0.7114 0.090 Uiso 1 1 calc R . .
C125 C 1.0124(9) -0.1089(7) 0.9023(5) 0.058(3) Uani 1 1 d . . .
H12K H 1.0753 -0.0978 0.8949 0.070 Uiso 1 1 calc R . .
H12L H 1.0185 -0.1595 0.9153 0.070 Uiso 1 1 calc R . .
C126 C 0.9510(10) -0.0755(9) 0.9513(6) 0.075(4) Uani 1 1 d . . .
H12M H 0.9570 -0.1054 0.9939 0.090 Uiso 1 1 calc R . .
H12N H 0.9667 -0.0309 0.9495 0.090 Uiso 1 1 calc R . .
C127 C 0.8573(10) -0.0659(8) 0.9352(7) 0.073(4) Uani 1 1 d . . .
H12O H 0.8211 -0.0199 0.9387 0.088 Uiso 1 1 calc R . .
H12P H 0.8242 -0.1011 0.9638 0.088 Uiso 1 1 calc R . .
C128 C 0.8692(9) -0.0731(8) 0.8675(7) 0.070(4) Uani 1 1 d . . .
H12Q H 0.8455 -0.1135 0.8656 0.084 Uiso 1 1 calc R . .
H12R H 0.8351 -0.0316 0.8408 0.084 Uiso 1 1 calc R . .
C129 C 1.2320(9) -0.0618(7) 0.7307(7) 0.066(3) Uani 1 1 d . . .
H12S H 1.2377 -0.0219 0.7455 0.079 Uiso 1 1 calc R . .
H12T H 1.2270 -0.0469 0.6851 0.079 Uiso 1 1 calc R . .
C130 C 1.3163(9) -0.1196(7) 0.7434(7) 0.067(3) Uani 1 1 d . . .
H13A H 1.3549 -0.1264 0.7035 0.080 Uiso 1 1 calc R . .
H13B H 1.3553 -0.1092 0.7699 0.080 Uiso 1 1 calc R . .
C131 C 1.2766(9) -0.1822(8) 0.7770(9) 0.092(6) Uani 1 1 d . . .
H13C H 1.3041 -0.2203 0.7560 0.111 Uiso 1 1 calc R . .
H13D H 1.2903 -0.1972 0.8210 0.111 Uiso 1 1 calc R . .
C132 C 1.1738(8) -0.1629(6) 0.7751(7) 0.066(4) Uani 1 1 d . . .
H13E H 1.1568 -0.1780 0.7408 0.079 Uiso 1 1 calc R . .
H13F H 1.1401 -0.1844 0.8154 0.079 Uiso 1 1 calc R . .
Li1 Li 0.5278(13) 0.4777(10) 0.2633(9) 0.052(5) Uani 1 1 d . . .
Li2 Li 1.0277(12) -0.0383(9) 0.7662(8) 0.049(4) Uani 1 1 d . . .

loop_
_atom_site_aniso_label
_atom_site_aniso_U_11
_atom_site_aniso_U_22
_atom_site_aniso_U_33
_atom_site_aniso_U_23
_atom_site_aniso_U_13
_atom_site_aniso_U_12
Tm1 0.0288(2) 0.0309(2) 0.0338(2) -0.00748(15) -0.00526(15) -0.00705(15)
Tm2 0.0293(2) 0.0306(2) 0.0336(2) -0.00858(15) -0.00535(15) -0.00700(15)
S1 0.0354(12) 0.0464(14) 0.0330(12) -0.0095(10) -0.0011(9) -0.0148(10)
S2 0.0360(12) 0.0384(13) 0.0315(11) -0.0089(9) -0.0057(9) -0.0101(10)
S3 0.0268(11) 0.0374(13) 0.0493(14) -0.0109(10) -0.0040(9) -0.0013(9)
S4 0.0333(12) 0.0327(12) 0.0422(13) -0.0031(10) -0.0052(9) -0.0033(9)
S5 0.0363(13) 0.0368(13) 0.0419(13) -0.0044(10) -0.0067(10) 0.0021(10)
S6 0.0267(11) 0.0358(13) 0.0479(14) -0.0101(10) -0.0007(9) -0.0016(9)
S7 0.0430(13) 0.0411(13) 0.0331(12) -0.0092(10) -0.0081(10) -0.0120(10)
S8 0.0392(12) 0.0397(13) 0.0331(12) -0.0088(9) -0.0027(9) -0.0138(10)
P1 0.0297(12) 0.0395(13) 0.0312(12) -0.0107(10) -0.0027(9) -0.0098(10)
P2 0.0277(11) 0.0316(12) 0.0313(11) -0.0088(9) -0.0044(9) -0.0055(9)
P3 0.0311(12) 0.0265(11) 0.0326(12) -0.0065(9) -0.0040(9) -0.0032(9)
P4 0.0263(11) 0.0303(12) 0.0352(12) -0.0096(9) -0.0045(9) -0.0035(9)
P5 0.0266(11) 0.0330(12) 0.0383(12) -0.0133(10) -0.0043(9) -0.0029(9)
P6 0.0285(11) 0.0295(12) 0.0356(12) -0.0103(9) -0.0029(9) -0.0044(9)
P7 0.0353(12) 0.0303(12) 0.0308(11) -0.0098(9) -0.0014(9) -0.0070(9)
P8 0.0288(11) 0.0293(12) 0.0317(11) -0.0093(9) -0.0047(9) -0.0064(9)
O1 0.036(4) 0.079(6) 0.060(5) -0.037(4) -0.007(3) 0.010(4)
O2 0.090(7) 0.055(6) 0.124(9) -0.050(6) -0.060(7) 0.028(5)
O3 0.036(4) 0.098(7) 0.045(4) -0.020(4) -0.002(3) -0.006(4)
O4 0.038(4) 0.052(5) 0.073(6) -0.014(4) -0.001(4) -0.002(3)
O5 0.043(4) 0.073(6) 0.054(5) -0.032(4) -0.012(3) 0.017(4)
O6 0.065(5) 0.037(4) 0.052(5) -0.012(3) -0.001(4) 0.006(4)
O7 0.047(4) 0.068(5) 0.048(4) -0.013(4) -0.006(3) -0.003(4)
O8 0.045(4) 0.043(4) 0.053(4) -0.010(3) -0.003(3) 0.009(3)
C1 0.040(5) 0.042(5) 0.029(5) -0.006(4) 0.001(4) -0.019(4)
C2 0.034(5) 0.037(5) 0.042(5) -0.015(4) -0.010(4) -0.006(4)
C3 0.040(6) 0.059(7) 0.044(6) -0.011(5) -0.010(4) -0.005(5)
C4 0.039(6) 0.071(8) 0.062(7) -0.016(6) -0.009(5) -0.008(6)
C5 0.039(6) 0.061(7) 0.061(7) -0.021(6) -0.021(5) 0.003(5)
C6 0.049(7) 0.052(7) 0.060(7) -0.016(6) -0.019(5) 0.011(5)
C7 0.041(6) 0.038(6) 0.049(6) -0.011(4) -0.007(4) 0.001(4)
C8 0.037(5) 0.044(6) 0.032(5) -0.009(4) -0.005(4) -0.011(4)
C9 0.040(6) 0.048(6) 0.058(7) -0.018(5) -0.008(5) -0.011(5)
C10 0.057(7) 0.049(7) 0.071(8) -0.022(6) -0.008(6) -0.014(6)
C11 0.058(7) 0.040(6) 0.069(8) -0.020(5) 0.005(6) -0.010(5)
C12 0.051(6) 0.033(6) 0.055(7) -0.007(5) -0.009(5) 0.007(5)
C13 0.039(6) 0.042(6) 0.057(7) -0.012(5) -0.005(5) -0.007(5)
C14 0.028(5) 0.034(5) 0.042(5) -0.008(4) -0.003(4) 0.002(4)
C15 0.044(6) 0.037(5) 0.037(5) -0.009(4) -0.006(4) -0.006(4)
C16 0.051(6) 0.038(6) 0.051(6) -0.006(5) -0.001(5) -0.001(5)
C17 0.045(6) 0.025(5) 0.071(8) 0.001(5) -0.002(5) -0.007(4)
C18 0.040(6) 0.039(6) 0.080(9) -0.020(6) -0.011(5) -0.009(5)
C19 0.039(5) 0.037(5) 0.047(6) -0.014(4) -0.012(4) -0.003(4)
C20 0.028(4) 0.032(5) 0.041(5) -0.012(4) -0.001(4) -0.007(4)
C21 0.043(6) 0.044(6) 0.054(7) -0.008(5) 0.006(5) 0.006(5)
C22 0.046(7) 0.058(8) 0.059(7) -0.005(6) 0.004(5) 0.004(5)
C23 0.040(6) 0.062(8) 0.076(9) -0.026(7) -0.007(6) 0.009(5)
C24 0.069(9) 0.066(9) 0.061(8) -0.016(6) -0.023(7) 0.024(7)
C25 0.053(7) 0.045(6) 0.051(6) -0.012(5) -0.011(5) 0.014(5)
C26 0.030(4) 0.030(5) 0.031(4) -0.008(3) -0.005(3) -0.003(4)
C27 0.036(5) 0.033(5) 0.030(4) -0.013(4) -0.004(4) 0.002(4)
C28 0.041(5) 0.036(5) 0.048(6) -0.015(4) -0.004(4) -0.006(4)
C29 0.039(6) 0.052(7) 0.056(7) -0.019(5) -0.007(5) -0.011(5)
C30 0.051(6) 0.066(8) 0.038(6) -0.023(5) -0.011(5) 0.002(6)
C31 0.050(6) 0.054(7) 0.032(5) -0.011(5) -0.006(4) 0.003(5)
C32 0.043(6) 0.035(5) 0.048(6) -0.013(4) -0.004(4) -0.009(4)
C33 0.049(6) 0.032(5) 0.033(5) -0.008(4) -0.009(4) -0.009(4)
C34 0.065(7) 0.038(6) 0.055(7) -0.016(5) -0.020(6) -0.003(5)
C35 0.084(9) 0.039(6) 0.057(7) -0.007(5) -0.025(7) 0.003(6)
C36 0.138(14) 0.033(6) 0.047(7) -0.002(5) -0.020(8) -0.005(7)
C37 0.089(10) 0.048(7) 0.054(7) 0.001(5) -0.013(7) -0.024(7)
C38 0.056(7) 0.037(6) 0.045(6) -0.008(4) -0.009(5) -0.012(5)
C39 0.029(4) 0.033(5) 0.035(5) -0.009(4) 0.000(3) -0.009(4)
C40 0.030(5) 0.054(6) 0.037(5) -0.013(4) -0.003(4) -0.002(4)
C41 0.037(5) 0.070(8) 0.045(6) -0.028(5) 0.007(4) -0.009(5)
C42 0.053(7) 0.054(7) 0.043(6) -0.017(5) 0.009(5) -0.008(5)
C43 0.041(6) 0.054(7) 0.055(7) -0.015(5) 0.002(5) 0.001(5)
C44 0.039(5) 0.048(6) 0.042(6) -0.013(5) -0.009(4) 0.007(4)
C45 0.026(4) 0.037(5) 0.048(6) -0.017(4) -0.009(4) -0.001(4)
C46 0.033(5) 0.041(6) 0.051(6) -0.013(4) -0.004(4) -0.009(4)
C47 0.036(6) 0.045(6) 0.071(8) -0.017(5) -0.011(5) -0.007(5)
C48 0.038(6) 0.059(8) 0.093(10) -0.039(7) -0.020(6) -0.009(5)
C49 0.049(6) 0.061(8) 0.054(7) -0.023(6) -0.016(5) -0.006(6)
C50 0.034(5) 0.052(6) 0.043(6) -0.011(5) -0.006(4) -0.008(4)
C51 0.029(5) 0.034(5) 0.045(5) -0.015(4) -0.011(4) -0.002(4)
C52 0.029(4) 0.028(5) 0.043(5) -0.012(4) -0.001(4) -0.010(4)
C53 0.036(5) 0.038(5) 0.049(6) -0.014(4) 0.002(4) -0.004(4)
C54 0.048(6) 0.056(7) 0.038(5) -0.011(5) -0.002(4) -0.008(5)
C55 0.046(6) 0.045(6) 0.051(6) -0.015(5) 0.001(5) -0.009(5)
C56 0.028(5) 0.057(7) 0.069(8) -0.019(6) 0.000(5) 0.001(5)
C57 0.029(5) 0.044(6) 0.054(6) -0.014(5) -0.004(4) 0.001(4)
C58 0.025(5) 0.053(7) 0.062(7) -0.033(5) -0.004(4) -0.003(4)
C59 0.059(8) 0.043(7) 0.144(14) -0.032(8) -0.053(9) 0.000(6)
C60 0.044(8) 0.063(10) 0.21(2) -0.065(12) -0.049(11) 0.005(7)
C61 0.033(7) 0.146(17) 0.148(17) -0.116(15) -0.018(9) -0.001(9)
C62 0.073(11) 0.23(3) 0.098(13) -0.097(16) -0.010(9) -0.060(15)
C63 0.066(9) 0.178(19) 0.066(9) -0.043(11) -0.012(7) -0.051(11)
C64 0.030(5) 0.032(5) 0.037(5) -0.018(4) 0.000(4) 0.005(4)
C65 0.042(6) 0.043(6) 0.039(5) -0.008(4) -0.004(4) -0.010(4)
C66 0.049(6) 0.053(7) 0.049(6) -0.022(5) 0.001(5) -0.023(5)
C67 0.060(7) 0.053(7) 0.043(6) -0.026(5) -0.013(5) -0.002(5)
C68 0.093(10) 0.055(7) 0.038(6) -0.013(5) -0.013(6) -0.024(7)
C69 0.068(8) 0.045(6) 0.039(6) -0.010(5) -0.002(5) -0.021(5)
C70 0.041(5) 0.033(5) 0.036(5) -0.007(4) -0.018(4) -0.005(4)
C71 0.051(6) 0.042(6) 0.062(7) -0.015(5) -0.024(5) 0.007(5)
C72 0.057(7) 0.042(6) 0.069(8) 0.004(6) -0.023(6) 0.001(5)
C73 0.077(9) 0.048(7) 0.058(7) 0.006(6) -0.029(7) -0.013(6)
C74 0.080(9) 0.045(7) 0.053(7) -0.001(5) -0.014(6) -0.017(6)
C75 0.053(6) 0.039(6) 0.038(5) -0.004(4) -0.005(5) -0.006(5)
C76 0.035(5) 0.031(5) 0.043(5) -0.011(4) -0.013(4) -0.004(4)
C77 0.032(5) 0.025(4) 0.042(5) -0.011(4) 0.001(4) -0.005(4)
C78 0.050(6) 0.040(6) 0.040(5) -0.008(4) -0.005(4) -0.007(5)
C79 0.053(7) 0.041(6) 0.052(7) -0.001(5) 0.001(5) -0.005(5)
C80 0.059(7) 0.032(6) 0.076(9) -0.005(5) -0.001(6) -0.009(5)
C81 0.052(7) 0.034(6) 0.073(8) -0.021(5) 0.001(6) -0.013(5)
C82 0.047(6) 0.036(5) 0.043(6) -0.012(4) -0.005(4) -0.005(4)
C83 0.036(5) 0.037(5) 0.035(5) -0.009(4) 0.000(4) -0.004(4)
C84 0.051(7) 0.048(7) 0.077(9) -0.027(6) -0.009(6) -0.001(5)
C85 0.053(7) 0.041(7) 0.100(11) -0.031(7) -0.002(7) 0.007(5)
C86 0.042(6) 0.060(8) 0.060(7) -0.022(6) 0.004(5) 0.007(5)
C87 0.042(6) 0.066(8) 0.058(7) -0.018(6) 0.005(5) -0.008(5)
C88 0.045(6) 0.040(6) 0.052(6) -0.009(5) 0.003(5) -0.003(5)
C89 0.027(4) 0.032(5) 0.039(5) -0.010(4) -0.009(4) -0.002(4)
C90 0.038(5) 0.039(5) 0.035(5) -0.014(4) -0.003(4) -0.001(4)
C91 0.037(5) 0.042(6) 0.051(6) -0.012(5) 0.002(4) -0.001(4)
C92 0.038(6) 0.037(6) 0.064(7) -0.005(5) -0.018(5) -0.001(4)
C93 0.041(6) 0.042(6) 0.058(7) -0.018(5) -0.018(5) -0.002(4)
C94 0.045(6) 0.041(6) 0.039(5) -0.012(4) -0.010(4) 0.003(4)
C95 0.034(5) 0.038(5) 0.028(4) -0.009(4) -0.004(3) -0.007(4)
C96 0.037(5) 0.035(5) 0.051(6) -0.017(4) -0.005(4) -0.007(4)
C97 0.050(6) 0.039(6) 0.063(7) -0.021(5) -0.008(5) -0.009(5)
C98 0.052(7) 0.030(5) 0.070(8) -0.017(5) 0.005(5) -0.004(5)
C99 0.038(6) 0.049(7) 0.071(8) -0.017(6) -0.003(5) 0.001(5)
C100 0.032(5) 0.040(6) 0.052(6) -0.017(5) -0.005(4) 0.000(4)
C101 0.055(8) 0.109(12) 0.086(10) -0.054(9) -0.030(7) 0.027(8)
C102 0.055(7) 0.051(7) 0.061(7) -0.012(6) -0.015(6) -0.006(5)
C103 0.071(9) 0.056(8) 0.070(8) -0.028(6) -0.014(7) 0.009(6)
C104 0.058(8) 0.184(19) 0.059(8) -0.077(11) -0.001(7) -0.019(10)
C105 0.63(8) 0.073(14) 0.31(4) -0.08(2) -0.40(5) 0.08(3)
C106 0.101(12) 0.066(10) 0.088(11) -0.031(8) -0.006(9) -0.008(9)
C107 0.21(2) 0.037(8) 0.157(19) -0.024(10) -0.107(18) 0.023(11)
C108 0.56(7) 0.054(12) 0.073(13) -0.019(9) -0.11(2) 0.00(2)
C109 0.045(6) 0.083(9) 0.044(6) -0.019(6) -0.010(5) 0.006(6)
C110 0.078(12) 0.30(3) 0.046(9) -0.054(14) -0.007(8) 0.076(16)
C111 0.053(9) 0.19(2) 0.069(10) -0.059(12) -0.002(7) -0.025(11)
C112 0.039(6) 0.081(9) 0.063(8) -0.030(7) -0.006(5) 0.002(6)
C113 0.062(8) 0.061(8) 0.064(8) -0.014(6) -0.001(6) -0.017(6)
C114 0.048(8) 0.121(14) 0.091(11) -0.056(10) 0.011(7) -0.022(8)
C115 0.058(8) 0.076(9) 0.068(8) -0.033(7) -0.006(6) -0.001(7)
C116 0.063(9) 0.051(8) 0.108(12) -0.001(8) 0.013(8) 0.002(7)
C117 0.048(8) 0.18(2) 0.076(10) -0.062(12) -0.027(7) 0.047(10)
C118 0.059(7) 0.047(7) 0.057(7) -0.016(5) -0.016(6) -0.003(5)
C119 0.084(9) 0.052(7) 0.056(7) -0.024(6) -0.022(7) 0.013(6)
C120 0.055(7) 0.055(7) 0.045(6) -0.014(5) -0.007(5) -0.002(5)
C121 0.063(7) 0.042(6) 0.038(5) -0.010(4) -0.010(5) 0.007(5)
C122 0.055(7) 0.041(6) 0.043(6) -0.008(4) -0.009(5) 0.001(5)
C123 0.084(9) 0.057(8) 0.040(6) -0.010(5) -0.011(6) -0.009(7)
C124 0.082(10) 0.069(9) 0.058(8) -0.013(7) 0.014(7) -0.002(7)
C125 0.064(8) 0.062(8) 0.041(6) -0.007(5) -0.009(5) -0.002(6)
C126 0.061(8) 0.102(12) 0.052(7) -0.027(7) -0.001(6) 0.008(8)
C127 0.057(8) 0.068(9) 0.075(9) -0.010(7) 0.006(7) 0.006(7)
C128 0.055(8) 0.066(9) 0.082(10) -0.014(7) -0.005(7) -0.005(6)
C129 0.055(8) 0.061(8) 0.070(9) -0.010(6) -0.003(6) 0.003(6)
C130 0.052(7) 0.069(9) 0.073(9) -0.015(7) -0.005(6) -0.002(6)
C131 0.034(7) 0.062(9) 0.146(16) 0.019(9) -0.006(8) 0.005(6)
C132 0.048(7) 0.036(6) 0.094(10) 0.003(6) -0.004(6) 0.004(5)
Li1 0.043(10) 0.057(12) 0.054(11) -0.025(9) -0.005(8) 0.010(8)
Li2 0.040(9) 0.049(10) 0.040(9) -0.007(8) -0.005(7) 0.021(8)

loop_
_geom_bond_atom_site_label_1
_geom_bond_atom_site_label_2
_geom_bond_distance
_geom_bond_site_symmetry_2
_geom_bond_publ_flag
Tm1 C1 2.378(9) . ?
Tm1 C26 2.423(9) . ?
Tm1 S4 2.747(2) . ?
Tm1 S1 2.751(2) . ?
Tm1 S3 2.754(2) . ?
Tm1 S2 2.788(2) . ?
Tm1 P3 3.087(2) . ?
Tm1 P4 3.111(2) . ?
Tm1 P2 3.131(2) . ?
Tm1 P1 3.154(2) . ?
Tm2 C76 2.383(9) . ?
Tm2 C51 2.409(10) . ?
Tm2 S5 2.743(2) . ?
Tm2 S8 2.747(2) . ?
Tm2 S6 2.749(2) . ?
Tm2 S7 2.794(2) . ?
Tm2 P6 3.098(2) . ?
Tm2 P5 3.106(2) . ?
Tm2 P8 3.127(2) . ?
Tm2 P7 3.138(2) . ?
S1 P1 2.034(3) . ?
S2 P2 2.031(3) . ?
S3 P3 2.032(3) . ?
S4 P4 2.036(3) . ?
S5 P5 2.034(4) . ?
S6 P6 2.037(3) . ?
S7 P7 2.032(3) . ?
S8 P8 2.028(3) . ?
P1 C1 1.657(9) . ?
P1 C2 1.830(10) . ?
P1 C8 1.837(10) . ?
P2 C1 1.647(9) . ?
P2 C14 1.827(10) . ?
P2 C20 1.834(9) . ?
P3 C26 1.673(9) . ?
P3 C33 1.826(10) . ?
P3 C27 1.854(9) . ?
P4 C26 1.655(9) . ?
P4 C39 1.827(9) . ?
P4 C45 1.831(9) . ?
P5 C51 1.666(9) . ?
P5 C52 1.831(9) . ?
P5 C58 1.838(10) . ?
P6 C51 1.647(9) . ?
P6 C64 1.839(10) . ?
P6 C70 1.846(10) . ?
P7 C76 1.641(10) . ?
P7 C83 1.825(10) . ?
P7 C77 1.839(9) . ?
P8 C76 1.654(10) . ?
P8 C95 1.818(10) . ?
P8 C89 1.830(9) . ?
O1 C104 1.424(14) . ?
O1 C101 1.444(15) . ?
O1 Li1 1.84(2) . ?
O2 C108 1.31(2) . ?
O2 C105 1.33(2) . ?
O2 Li1 1.93(2) . ?
O3 C112 1.448(13) . ?
O3 C109 1.473(13) . ?
O3 Li1 1.98(2) . ?
O4 C116 1.404(15) . ?
O4 C113 1.457(14) . ?
O4 Li1 1.92(2) . ?
O5 C117 1.428(14) . ?
O5 C120 1.458(13) . ?
O5 Li2 1.86(2) . ?
O6 C121 1.437(13) . ?
O6 C124 1.446(15) . ?
O6 Li2 1.98(2) . ?
O7 C125 1.424(14) . ?
O7 C128 1.432(15) . ?
O7 Li2 1.94(2) . ?
O8 C129 1.439(15) . ?
O8 C132 1.453(13) . ?
O8 Li2 1.887(17) . ?
C2 C7 1.381(14) . ?
C2 C3 1.400(14) . ?
C3 C4 1.382(15) . ?
C4 C5 1.365(17) . ?
C5 C6 1.365(17) . ?
C6 C7 1.397(15) . ?
C8 C9 1.394(14) . ?
C8 C13 1.395(14) . ?
C9 C10 1.399(16) . ?
C10 C11 1.355(17) . ?
C11 C12 1.393(17) . ?
C12 C13 1.377(15) . ?
C14 C15 1.382(14) . ?
C14 C19 1.386(14) . ?
C15 C16 1.368(14) . ?
C16 C17 1.372(17) . ?
C17 C18 1.371(17) . ?
C18 C19 1.382(15) . ?
C20 C25 1.366(14) . ?
C20 C21 1.406(14) . ?
C21 C22 1.396(15) . ?
C22 C23 1.388(17) . ?
C23 C24 1.371(19) . ?
C24 C25 1.385(17) . ?
C27 C28 1.374(14) . ?
C27 C32 1.394(14) . ?
C28 C29 1.397(15) . ?
C29 C30 1.376(16) . ?
C30 C31 1.383(17) . ?
C31 C32 1.391(15) . ?
C33 C38 1.382(15) . ?
C33 C34 1.389(15) . ?
C34 C35 1.359(16) . ?
C35 C36 1.41(2) . ?
C36 C37 1.39(2) . ?
C37 C38 1.394(15) . ?
C39 C44 1.379(13) . ?
C39 C40 1.400(13) . ?
C40 C41 1.397(14) . ?
C41 C42 1.369(15) . ?
C42 C43 1.394(17) . ?
C43 C44 1.375(15) . ?
C45 C50 1.359(14) . ?
C45 C46 1.386(14) . ?
C46 C47 1.402(14) . ?
C47 C48 1.389(18) . ?
C48 C49 1.361(18) . ?
C49 C50 1.404(15) . ?
C52 C53 1.379(14) . ?
C52 C57 1.388(13) . ?
C53 C54 1.411(14) . ?
C54 C55 1.358(15) . ?
C55 C56 1.366(16) . ?
C56 C57 1.393(16) . ?
C58 C63 1.34(2) . ?
C58 C59 1.360(18) . ?
C59 C60 1.413(18) . ?
C60 C61 1.37(3) . ?
C61 C62 1.31(3) . ?
C62 C63 1.39(2) . ?
C64 C65 1.384(14) . ?
C64 C69 1.392(14) . ?
C65 C66 1.394(14) . ?
C66 C67 1.374(16) . ?
C67 C68 1.384(17) . ?
C68 C69 1.383(16) . ?
C70 C71 1.365(14) . ?
C70 C75 1.390(14) . ?
C71 C72 1.392(16) . ?
C72 C73 1.343(19) . ?
C73 C74 1.409(19) . ?
C74 C75 1.387(15) . ?
C77 C78 1.371(14) . ?
C77 C82 1.405(13) . ?
C78 C79 1.379(15) . ?
C79 C80 1.394(18) . ?
C80 C81 1.384(18) . ?
C81 C82 1.356(15) . ?
C83 C84 1.380(15) . ?
C83 C88 1.397(15) . ?
C84 C85 1.396(16) . ?
C85 C86 1.378(18) . ?
C86 C87 1.389(18) . ?
C87 C88 1.393(15) . ?
C89 C90 1.382(13) . ?
C89 C94 1.392(13) . ?
C90 C91 1.407(14) . ?
C91 C92 1.365(16) . ?
C92 C93 1.390(16) . ?
C93 C94 1.388(14) . ?
C95 C96 1.390(13) . ?
C95 C100 1.409(13) . ?
C96 C97 1.395(14) . ?
C97 C98 1.382(16) . ?
C98 C99 1.375(17) . ?
C99 C100 1.388(15) . ?
C101 C102 1.478(19) . ?
C102 C103 1.537(18) . ?
C103 C104 1.451(19) . ?
C105 C106 1.43(2) . ?
C106 C107 1.49(2) . ?
C107 C108 1.44(2) . ?
C109 C110 1.480(18) . ?
C110 C111 1.35(2) . ?
C111 C112 1.491(19) . ?
C113 C114 1.518(19) . ?
C114 C115 1.49(2) . ?
C115 C116 1.523(18) . ?
C117 C118 1.488(18) . ?
C118 C119 1.530(18) . ?
C119 C120 1.473(16) . ?
C121 C122 1.523(14) . ?
C122 C123 1.504(16) . ?
C123 C124 1.527(19) . ?
C125 C126 1.499(17) . ?
C126 C127 1.46(2) . ?
C127 C128 1.53(2) . ?
C129 C130 1.523(17) . ?
C130 C131 1.502(19) . ?
C131 C132 1.493(17) . ?
